data_4515510
loop_
_publ_author_name
'Shu, Chao'
'Shi, Chong-Yang'
'Sun, Qing'
'Zhou, Bo'
'Li, Tian-You'
'He, Qiao'
'Lu, Xin'
'Liu, Rai-Shung'
'Ye, Long-Wu'

_publ_section_title
;
 Generation of Endocyclic Vinyl Carbene Complexes via Gold-Catalyzed
 Oxidative Cyclization of Terminal Diynes: Toward Naphthoquinones and
 Carbazolequinones
;
_journal_issue 2
_journal_name_full 'ACS Catalysis'
_journal_page_first 1019
_journal_paper_doi 10.1021/acscatal.8b04455
_journal_volume 9
_journal_year 2018
_chemical_formula_sum 'C19 H13 N O4 S'
_chemical_formula_weight 351.36
_space_group_crystal_system triclinic
_space_group_IT_number 2
_space_group_name_Hall '-P 1'
_space_group_name_H-M_alt 'P -1'
_atom_sites_solution_hydrogens geom
_audit_creation_method SHELXL-2014/7
_cell_angle_alpha 89.117(7)
_cell_angle_beta 75.476(7)
_cell_angle_gamma 77.243(8)
_cell_formula_units_Z 2
_cell_length_a 7.0423(6)
_cell_length_b 9.2936(9)
_cell_length_c 12.8025(6)
_cell_measurement_reflns_used 4320
_cell_measurement_temperature 100.00(10)
_cell_measurement_theta_max 65.7550
_cell_measurement_theta_min 4.8770
_cell_volume 790.39(11)
_computing_structure_refinement 'SHELXL-2014/7 (Sheldrick, 2014)'
_diffrn_ambient_temperature 100.00(10)
_diffrn_measured_fraction_theta_full 0.992
_diffrn_measured_fraction_theta_max 0.8401
_diffrn_measurement_device_type 'SuperNova, Dual, Cu at zero, Atlas'
_diffrn_radiation_type CuK\a
_diffrn_radiation_wavelength 1.54184
_diffrn_reflns_av_R_equivalents 0.0590
_diffrn_reflns_av_unetI/netI 0.0464
_diffrn_reflns_Laue_measured_fraction_full 0.992
_diffrn_reflns_Laue_measured_fraction_max 0.992
_diffrn_reflns_limit_h_max 7
_diffrn_reflns_limit_h_min -7
_diffrn_reflns_limit_k_max 10
_diffrn_reflns_limit_k_min -10
_diffrn_reflns_limit_l_max 14
_diffrn_reflns_limit_l_min -14
_diffrn_reflns_number 7819
_diffrn_reflns_point_group_measured_fraction_full 0.992
_diffrn_reflns_point_group_measured_fraction_max 0.992
_diffrn_reflns_theta_full 65.8472
_diffrn_reflns_theta_max 65.8472
_diffrn_reflns_theta_min 3.570
_exptl_absorpt_coefficient_mu 2.043
_exptl_crystal_density_diffrn 1.476
_exptl_crystal_description
;
;
_exptl_crystal_F_000 364
_refine_diff_density_max 0.280
_refine_diff_density_min -0.504
_refine_diff_density_rms 0.075
_refine_ls_extinction_method none
_refine_ls_goodness_of_fit_ref 1.115
_refine_ls_hydrogen_treatment constr
_refine_ls_matrix_type full
_refine_ls_number_parameters 227
_refine_ls_number_reflns 2398
_refine_ls_number_restraints 0
_refine_ls_restrained_S_all 1.115
_refine_ls_R_factor_all 0.0529
_refine_ls_R_factor_gt 0.0458
_refine_ls_shift/su_max 0.000
_refine_ls_shift/su_mean 0.000
_refine_ls_structure_factor_coef Fsqd
_refine_ls_weighting_details 'w=1/[\s^2^(Fo^2^)+(0.0720P)^2^+0.4476P] where P=(Fo^2^+2Fc^2^)/3'
_refine_ls_weighting_scheme calc
_refine_ls_wR_factor_gt 0.1248
_refine_ls_wR_factor_ref 0.1290
_reflns_Friedel_coverage 0.000
_reflns_number_gt 2156
_reflns_number_total 2398
_reflns_threshold_expression 'I > 2\s(I)'
_cod_data_source_file cs8b04455_si_002.cif
_cod_data_source_block dgc-sg-2
_cod_original_cell_volume 790.39(12)
_cod_database_code 4515510
_shelx_shelxl_version_number 2014/7
_shelx_space_group_comment
;
The symmetry employed for this shelxl refinement is uniquely defined
by the following loop, which should always be used as a source of
symmetry information in preference to the above space-group names.
They are only intended as comments.
;

loop_
_space_group_symop_operation_xyz
'x, y, z'
'-x, -y, -z'

loop_
_atom_site_label
_atom_site_type_symbol
_atom_site_fract_x
_atom_site_fract_y
_atom_site_fract_z
_atom_site_U_iso_or_equiv
_atom_site_adp_type
_atom_site_occupancy
_atom_site_site_symmetry_order
_atom_site_calc_flag
_atom_site_refinement_flags_posn
_atom_site_refinement_flags_adp
S001 S 0.37099(8) 0.30054(6) 0.23256(4) 0.0166(2) Uani 1 1 d . .
O002 O 0.2468(2) 0.38679(19) 0.17210(13) 0.0218(4) Uani 1 1 d . .
O003 O 0.3258(3) 0.16670(18) 0.27727(13) 0.0227(4) Uani 1 1 d . .
O004 O 0.4809(3) 0.60285(19) 0.16048(13) 0.0229(4) Uani 1 1 d . .
O005 O 0.1430(3) 0.83356(19) 0.55983(13) 0.0247(4) Uani 1 1 d . .
N006 N 0.3595(3) 0.4075(2) 0.34174(15) 0.0167(5) Uani 1 1 d . .
C007 C 0.3236(3) 0.5615(3) 0.34202(18) 0.0151(5) Uani 1 1 d . .
C008 C 0.2408(3) 0.4988(3) 0.51688(18) 0.0156(5) Uani 1 1 d . .
C009 C 0.2517(3) 0.6191(3) 0.44544(18) 0.0156(5) Uani 1 1 d . .
C00A C 0.3079(3) 0.3672(3) 0.45149(18) 0.0163(5) Uani 1 1 d . .
C00B C 0.3791(3) 0.6529(3) 0.24933(19) 0.0174(5) Uani 1 1 d . .
C00C C 0.6725(4) 0.3025(3) 0.05328(19) 0.0213(6) Uani 1 1 d . .
H00C H 0.5745 0.3561 0.0220 0.026 Uiso 1 1 calc R U
C00D C 0.7678(4) 0.1828(3) 0.20713(19) 0.0194(5) Uani 1 1 d . .
H00D H 0.7321 0.1560 0.2785 0.023 Uiso 1 1 calc R U
C00E C 0.2255(4) 0.8715(3) 0.3728(2) 0.0204(5) Uani 1 1 d . .
H00E H 0.1817 0.9734 0.3830 0.024 Uiso 1 1 calc R U
C00F C 0.3185(4) 0.2292(3) 0.49615(19) 0.0192(5) Uani 1 1 d . .
H00F H 0.3638 0.1427 0.4530 0.023 Uiso 1 1 calc R U
C00G C 0.3078(4) 0.8142(3) 0.2736(2) 0.0209(6) Uani 1 1 d . .
H00G H 0.3215 0.8776 0.2166 0.025 Uiso 1 1 calc R U
C00H C 0.2007(3) 0.7786(3) 0.46852(19) 0.0177(5) Uani 1 1 d . .
C00I C 0.6234(4) 0.2624(2) 0.15929(18) 0.0169(5) Uani 1 1 d . .
C00J C 0.1810(3) 0.4925(3) 0.62892(19) 0.0192(5) Uani 1 1 d . .
H00J H 0.1365 0.5784 0.6727 0.023 Uiso 1 1 calc R U
C00K C 0.9655(4) 0.1439(3) 0.1471(2) 0.0232(6) Uani 1 1 d . .
H00K H 1.0635 0.0913 0.1788 0.028 Uiso 1 1 calc R U
C00L C 0.8717(4) 0.2608(3) -0.0054(2) 0.0257(6) Uani 1 1 d . .
H00L H 0.9064 0.2862 -0.0771 0.031 Uiso 1 1 calc R U
C00M C 0.2585(4) 0.2263(3) 0.6076(2) 0.0219(6) Uani 1 1 d . .
H00M H 0.2642 0.1356 0.6398 0.026 Uiso 1 1 calc R U
C00N C 0.1896(4) 0.3557(3) 0.6732(2) 0.0227(6) Uani 1 1 d . .
H00N H 0.1489 0.3494 0.7477 0.027 Uiso 1 1 calc R U
C00O C 1.0201(4) 0.1825(3) 0.0399(2) 0.0233(6) Uani 1 1 d . .
C00P C 1.2364(4) 0.1397(3) -0.0249(2) 0.0332(7) Uani 1 1 d . .
H00A H 1.2882 0.2270 -0.0410 0.050 Uiso 1 1 calc R U
H00B H 1.2438 0.0889 -0.0910 0.050 Uiso 1 1 calc R U
H00H H 1.3147 0.0762 0.0162 0.050 Uiso 1 1 calc R U

loop_
_atom_site_aniso_label
_atom_site_aniso_U_11
_atom_site_aniso_U_22
_atom_site_aniso_U_33
_atom_site_aniso_U_23
_atom_site_aniso_U_13
_atom_site_aniso_U_12
S001 0.0156(4) 0.0177(4) 0.0171(3) -0.0022(2) -0.0035(2) -0.0051(3)
O002 0.0165(9) 0.0277(9) 0.0216(9) -0.0030(7) -0.0072(7) -0.0025(7)
O003 0.0268(10) 0.0194(9) 0.0242(9) 0.0003(7) -0.0042(7) -0.0122(7)
O004 0.0266(10) 0.0238(9) 0.0160(9) 0.0000(7) -0.0020(7) -0.0047(8)
O005 0.0246(10) 0.0246(9) 0.0224(9) -0.0085(8) -0.0065(7) 0.0013(8)
N006 0.0162(11) 0.0166(10) 0.0164(10) -0.0002(8) -0.0014(8) -0.0046(8)
C007 0.0124(12) 0.0148(12) 0.0183(12) -0.0004(10) -0.0052(9) -0.0023(10)
C008 0.0085(12) 0.0213(12) 0.0167(12) -0.0028(10) -0.0029(9) -0.0033(10)
C009 0.0101(12) 0.0182(12) 0.0188(12) 0.0005(10) -0.0045(9) -0.0030(10)
C00A 0.0105(12) 0.0212(12) 0.0186(12) 0.0018(10) -0.0048(9) -0.0053(10)
C00B 0.0146(12) 0.0206(12) 0.0188(12) 0.0025(10) -0.0069(10) -0.0050(10)
C00C 0.0215(14) 0.0223(13) 0.0206(13) 0.0019(10) -0.0064(10) -0.0046(11)
C00D 0.0207(13) 0.0201(12) 0.0188(12) -0.0003(10) -0.0067(10) -0.0056(10)
C00E 0.0165(13) 0.0153(12) 0.0287(14) -0.0017(10) -0.0064(10) -0.0015(10)
C00F 0.0155(12) 0.0199(13) 0.0226(13) 0.0028(10) -0.0055(9) -0.0044(10)
C00G 0.0190(13) 0.0185(13) 0.0259(13) 0.0045(11) -0.0067(10) -0.0049(10)
C00H 0.0101(12) 0.0204(13) 0.0225(13) -0.0034(10) -0.0053(9) -0.0018(10)
C00I 0.0174(13) 0.0149(11) 0.0184(12) -0.0031(10) -0.0042(10) -0.0040(10)
C00J 0.0112(12) 0.0268(13) 0.0190(12) -0.0025(10) -0.0025(9) -0.0043(10)
C00K 0.0203(13) 0.0192(13) 0.0325(14) -0.0023(11) -0.0119(11) -0.0033(11)
C00L 0.0241(14) 0.0302(14) 0.0202(13) -0.0018(11) 0.0002(10) -0.0074(12)
C00M 0.0182(13) 0.0252(13) 0.0242(13) 0.0089(11) -0.0070(10) -0.0074(11)
C00N 0.0167(13) 0.0358(15) 0.0170(12) 0.0067(11) -0.0038(10) -0.0096(11)
C00O 0.0193(14) 0.0203(13) 0.0310(14) -0.0046(11) -0.0042(11) -0.0079(11)
C00P 0.0212(15) 0.0347(15) 0.0405(16) -0.0081(13) -0.0009(12) -0.0070(12)

loop_
_atom_type_symbol
_atom_type_description
_atom_type_scat_dispersion_real
_atom_type_scat_dispersion_imag
_atom_type_scat_source
C C 0.0181 0.0091 'International Tables Vol C Tables 4.2.6.8 and 6.1.1.4'
H H 0.0000 0.0000 'International Tables Vol C Tables 4.2.6.8 and 6.1.1.4'
N N 0.0311 0.0180 'International Tables Vol C Tables 4.2.6.8 and 6.1.1.4'
O O 0.0492 0.0322 'International Tables Vol C Tables 4.2.6.8 and 6.1.1.4'
S S 0.3331 0.5567 'International Tables Vol C Tables 4.2.6.8 and 6.1.1.4'

loop_
_geom_angle_atom_site_label_1
_geom_angle_atom_site_label_2
_geom_angle_atom_site_label_3
_geom_angle
O002 S001 O003 120.19(10)
O002 S001 N006 106.98(10)
O003 S001 N006 104.27(9)
O002 S001 C00I 110.66(10)
O003 S001 C00I 108.20(11)
N006 S001 C00I 105.40(10)
C007 N006 C00A 107.27(18)
C007 N006 S001 123.39(15)
C00A N006 S001 125.38(15)
C009 C007 N006 110.1(2)
C009 C007 C00B 122.3(2)
N006 C007 C00B 127.1(2)
C00J C008 C00A 120.1(2)
C00J C008 C009 133.0(2)
C00A C008 C009 106.93(19)
C007 C009 C008 108.1(2)
C007 C009 C00H 121.2(2)
C008 C009 C00H 130.6(2)
C00F C00A C008 121.6(2)
C00F C00A N006 130.8(2)
C008 C00A N006 107.6(2)
O004 C00B C007 123.8(2)
O004 C00B C00G 121.8(2)
C007 C00B C00G 114.4(2)
C00I C00C C00L 118.3(2)
C00I C00C H00C 120.9
C00L C00C H00C 120.9
C00K C00D C00I 118.9(2)
C00K C00D H00D 120.5
C00I C00D H00D 120.5
C00G C00E C00H 122.3(2)
C00G C00E H00E 118.9
C00H C00E H00E 118.9
C00M C00F C00A 117.1(2)
C00M C00F H00F 121.5
C00A C00F H00F 121.5
C00E C00G C00B 122.7(2)
C00E C00G H00G 118.7
C00B C00G H00G 118.7
O005 C00H C009 123.0(2)
O005 C00H C00E 121.3(2)
C009 C00H C00E 115.7(2)
C00C C00I C00D 121.6(2)
C00C C00I S001 119.51(19)
C00D C00I S001 118.74(18)
C00N C00J C008 118.3(2)
C00N C00J H00J 120.8
C008 C00J H00J 120.8
C00D C00K C00O 120.9(2)
C00D C00K H00K 119.5
C00O C00K H00K 119.5
C00O C00L C00C 121.8(2)
C00O C00L H00L 119.1
C00C C00L H00L 119.1
C00F C00M C00N 122.0(2)
C00F C00M H00M 119.0
C00N C00M H00M 119.0
C00J C00N C00M 121.0(2)
C00J C00N H00N 119.5
C00M C00N H00N 119.5
C00L C00O C00K 118.5(2)
C00L C00O C00P 121.0(2)
C00K C00O C00P 120.5(2)
C00O C00P H00A 109.5
C00O C00P H00B 109.5
H00A C00P H00B 109.5
C00O C00P H00H 109.5
H00A C00P H00H 109.5
H00B C00P H00H 109.5

loop_
_geom_bond_atom_site_label_1
_geom_bond_atom_site_label_2
_geom_bond_distance
S001 O002 1.4203(18)
S001 O003 1.4275(17)
S001 N006 1.7025(19)
S001 C00I 1.750(2)
O004 C00B 1.218(3)
O005 C00H 1.217(3)
N006 C007 1.397(3)
N006 C00A 1.426(3)
C007 C009 1.365(3)
C007 C00B 1.472(3)
C008 C00J 1.394(3)
C008 C00A 1.414(3)
C008 C009 1.436(3)
C009 C00H 1.462(3)
C00A C00F 1.391(3)
C00B C00G 1.482(4)
C00C C00I 1.381(3)
C00C C00L 1.386(4)
C00C H00C 0.9300
C00D C00K 1.382(4)
C00D C00I 1.386(3)
C00D H00D 0.9300
C00E C00G 1.323(4)
C00E C00H 1.484(4)
C00E H00E 0.9300
C00F C00M 1.384(3)
C00F H00F 0.9300
C00G H00G 0.9300
C00J C00N 1.379(4)
C00J H00J 0.9300
C00K C00O 1.394(4)
C00K H00K 0.9300
C00L C00O 1.383(4)
C00L H00L 0.9300
C00M C00N 1.399(4)
C00M H00M 0.9300
C00N H00N 0.9300
C00O C00P 1.508(4)
C00P H00A 0.9600
C00P H00B 0.9600
C00P H00H 0.9600
